data_7717467
loop_
_publ_author_name
'Gobbilla, Sai Kumar'
'Bano, Kulsum'
'Biswal, Priyabrata'
'Dey, Soumyadip'
'Kumar, Ravi'
'Sau, Abhijit'
'Chandrasekhar, Vadapalli'
'Kanti Panda, Tarun'

_publ_section_title
;
 Indium-Catalyzed Hydrosilylation of Nitroarenes to Aromatic Amines
;
_journal_name_full 'Dalton Transactions'
_journal_paper_doi 10.1039/D4DT02861A
_journal_year 2024
_chemical_formula_sum 'C18 H22 Cl2 In N2 O P S'
_chemical_formula_weight 531.12
_space_group_crystal_system monoclinic
_space_group_IT_number 9
_space_group_name_Hall 'C -2yc'
_space_group_name_H-M_alt 'C 1 c 1'
_atom_sites_solution_hydrogens geom
_audit_creation_method SHELXL-2018/3
_audit_update_record
;
2024-07-28 deposited with the CCDC.	2024-11-11 downloaded from the CCDC.
;
_cell_angle_alpha 90
_cell_angle_beta 112.329(2)
_cell_angle_gamma 90
_cell_formula_units_Z 4
_cell_length_a 21.0292(11)
_cell_length_b 7.9555(4)
_cell_length_c 14.0135(6)
_cell_measurement_reflns_used 19543
_cell_measurement_temperature 273(2)
_cell_measurement_theta_max 27.169
_cell_measurement_theta_min 2.979
_cell_volume 2168.64(19)
_computing_cell_refinement
'CrysAlisPro, Agilent Technologies,Version 1.171.35.19 (release 27-10-2011CrysAlis171 .NET)(compiled Oct 27'
_computing_data_collection
'CrysAlisPro, Agilent Technologies,Version 1.171.35.19 (release 27-10-2011CrysAlis171 .NET)(compiled Oct 27'
_computing_data_reduction
'CrysAlisPro, Agilent Technologies,Version 1.171.35.19 (release 27-10-2011CrysAlis171 .NET)(compiled Oct 27'
_computing_molecular_graphics 'ORTEP 3.0 & Olex 2.1'
_computing_publication_material WinGX
_computing_structure_refinement 'SHELXL-2018/3 (Sheldrick, 2018)'
_computing_structure_solution 'SHELXT 2014/5 (Sheldrick, 2014)'
_diffrn_ambient_temperature 273(2)
_diffrn_measured_fraction_theta_full 0.996
_diffrn_measured_fraction_theta_max 0.993
_diffrn_measurement_device_type Bruker
_diffrn_radiation_type MoK\a
_diffrn_radiation_wavelength 0.71073
_diffrn_reflns_av_R_equivalents 0.0517
_diffrn_reflns_av_unetI/netI 0.0442
_diffrn_reflns_Laue_measured_fraction_full 0.996
_diffrn_reflns_Laue_measured_fraction_max 0.993
_diffrn_reflns_limit_h_max 26
_diffrn_reflns_limit_h_min -26
_diffrn_reflns_limit_k_max 10
_diffrn_reflns_limit_k_min -9
_diffrn_reflns_limit_l_max 17
_diffrn_reflns_limit_l_min -17
_diffrn_reflns_number 19543
_diffrn_reflns_point_group_measured_fraction_full 0.993
_diffrn_reflns_point_group_measured_fraction_max 0.984
_diffrn_reflns_theta_full 25.242
_diffrn_reflns_theta_max 27.169
_diffrn_reflns_theta_min 2.979
_diffrn_source 'Bruker (Mo) X-ray Source'
_exptl_absorpt_coefficient_mu 1.516
_exptl_absorpt_correction_T_max 1.0000
_exptl_absorpt_correction_T_min 0.651
_exptl_absorpt_correction_type multi-scan
_exptl_crystal_colour colorless
_exptl_crystal_density_diffrn 1.627
_exptl_crystal_description plates
_exptl_crystal_F_000 1064
_exptl_crystal_size_max 0.29
_exptl_crystal_size_mid 0.25
_exptl_crystal_size_min 0.19
_refine_diff_density_max 0.819
_refine_diff_density_min -0.723
_refine_diff_density_rms 0.066
_refine_ls_abs_structure_details
;
 Flack x determined using 2000 quotients [(I+)-(I-)]/[(I+)+(I-)]
 (Parsons, Flack and Wagner, Acta Cryst. B69 (2013) 249-259).
;
_refine_ls_abs_structure_Flack 0.03(3)
_refine_ls_extinction_method none
_refine_ls_goodness_of_fit_ref 1.016
_refine_ls_hydrogen_treatment constr
_refine_ls_matrix_type full
_refine_ls_number_parameters 236
_refine_ls_number_reflns 4746
_refine_ls_number_restraints 2
_refine_ls_restrained_S_all 1.016
_refine_ls_R_factor_all 0.0320
_refine_ls_R_factor_gt 0.0289
_refine_ls_shift/su_max 0.000
_refine_ls_shift/su_mean 0.000
_refine_ls_structure_factor_coef Fsqd
_refine_ls_weighting_details 'w=1/[\s^2^(Fo^2^)+(0.0376P)^2^] where P=(Fo^2^+2Fc^2^)/3'
_refine_ls_weighting_scheme calc
_refine_ls_wR_factor_gt 0.0677
_refine_ls_wR_factor_ref 0.0688
_reflns_Friedel_coverage 0.979
_reflns_Friedel_fraction_full 0.989
_reflns_Friedel_fraction_max 0.975
_reflns_number_gt 4402
_reflns_number_total 4746
_reflns_threshold_expression 'I > 2\s(I)'
_cod_data_source_file d4dt02861a2.cif
_cod_data_source_block shelx_CCDC1
_cod_original_cell_volume 2168.64(18)
_cod_original_sg_symbol_H-M 'C c'
_cod_database_code 7717467
_shelx_shelxl_version_number 2018/3
_shelx_space_group_comment
;
The symmetry employed for this shelxl refinement is uniquely defined
by the following loop, which should always be used as a source of
symmetry information in preference to the above space-group names.
They are only intended as comments.
;

loop_
_space_group_symop_operation_xyz
'x, y, z'
'x, -y, z+1/2'
'x+1/2, y+1/2, z'
'x+1/2, -y+1/2, z+1/2'

loop_
_atom_site_label
_atom_site_type_symbol
_atom_site_fract_x
_atom_site_fract_y
_atom_site_fract_z
_atom_site_U_iso_or_equiv
_atom_site_adp_type
_atom_site_occupancy
_atom_site_site_symmetry_order
_atom_site_calc_flag
_atom_site_refinement_flags_posn
_atom_site_refinement_flags_adp
_atom_site_refinement_flags_occupancy
_atom_site_disorder_assembly
_atom_site_disorder_group
In1 In 0.58622(4) 0.49724(3) 0.62098(5) 0.03249(10) Uani 1 1 d . . . . .
S1 S 0.49699(6) 0.72701(16) 0.64333(9) 0.0462(3) Uani 1 1 d . . . . .
P1 P 0.44640(5) 0.64260(13) 0.49979(7) 0.0319(2) Uani 1 1 d . . . . .
Cl1 Cl 0.58610(7) 0.29901(17) 0.74799(9) 0.0569(3) Uani 1 1 d . . . . .
Cl2 Cl 0.68520(7) 0.66762(19) 0.68305(12) 0.0670(4) Uani 1 1 d . . . . .
O1 O 0.74862(18) 0.2351(5) 0.5527(3) 0.0607(10) Uani 1 1 d . . . . .
N1 N 0.5017(2) 0.5205(4) 0.4799(3) 0.0338(9) Uani 1 1 d . . . . .
N2 N 0.60526(18) 0.2868(4) 0.5120(3) 0.0341(7) Uani 1 1 d . . . . .
C1 C 0.4884(2) 0.3906(6) 0.4017(3) 0.0449(11) Uani 1 1 d . . . . .
H1A H 0.499448 0.432105 0.344703 0.054 Uiso 1 1 calc R U . . .
H1B H 0.440216 0.359670 0.375324 0.054 Uiso 1 1 calc R U . . .
C2 C 0.5325(2) 0.2387(6) 0.4499(4) 0.0447(10) Uani 1 1 d . . . . .
H2A H 0.513464 0.181060 0.493983 0.054 Uiso 1 1 calc R U . . .
H2B H 0.531593 0.161421 0.395812 0.054 Uiso 1 1 calc R U . . .
C3 C 0.6379(3) 0.3501(7) 0.4422(4) 0.0461(11) Uani 1 1 d . . . . .
H3A H 0.615868 0.454183 0.410587 0.055 Uiso 1 1 calc R U . . .
H3B H 0.631409 0.268824 0.387697 0.055 Uiso 1 1 calc R U . . .
C4 C 0.7141(3) 0.3805(7) 0.5003(5) 0.0577(13) Uani 1 1 d . . . . .
H4A H 0.734444 0.416519 0.452083 0.069 Uiso 1 1 calc R U . . .
H4B H 0.720311 0.470291 0.549898 0.069 Uiso 1 1 calc R U . . .
C5 C 0.7183(3) 0.1772(7) 0.6212(4) 0.0560(13) Uani 1 1 d . . . . .
H5A H 0.722495 0.263437 0.672204 0.067 Uiso 1 1 calc R U . . .
H5B H 0.742703 0.078256 0.657241 0.067 Uiso 1 1 calc R U . . .
C6 C 0.6433(3) 0.1344(6) 0.5645(4) 0.0441(10) Uani 1 1 d . . . . .
H6A H 0.638754 0.047092 0.514049 0.053 Uiso 1 1 calc R U . . .
H6B H 0.624078 0.092649 0.612897 0.053 Uiso 1 1 calc R U . . .
C7 C 0.4199(2) 0.8104(5) 0.4071(3) 0.0339(8) Uani 1 1 d . . . . .
C8 C 0.4443(3) 0.8176(6) 0.3278(4) 0.0424(10) Uani 1 1 d . . . . .
H8 H 0.475605 0.737494 0.324337 0.051 Uiso 1 1 calc R U . . .
C9 C 0.4225(3) 0.9423(7) 0.2543(4) 0.0517(12) Uani 1 1 d . . . . .
H9 H 0.438638 0.944906 0.201094 0.062 Uiso 1 1 calc R U . . .
C10 C 0.3770(3) 1.0628(7) 0.2591(4) 0.0544(13) Uani 1 1 d . . . . .
H10 H 0.362282 1.146714 0.209245 0.065 Uiso 1 1 calc R U . . .
C11 C 0.3534(3) 1.0584(9) 0.3385(5) 0.0567(14) Uani 1 1 d . . . . .
H11 H 0.322677 1.139876 0.341999 0.068 Uiso 1 1 calc R U . . .
C12 C 0.3751(3) 0.9338(7) 0.4132(5) 0.0484(11) Uani 1 1 d . . . . .
H12 H 0.359691 0.933045 0.467209 0.058 Uiso 1 1 calc R U . . .
C13 C 0.3684(3) 0.5301(6) 0.4837(4) 0.0381(10) Uani 1 1 d . . . . .
C14 C 0.3688(3) 0.4190(7) 0.5610(4) 0.0536(13) Uani 1 1 d . . . . .
H14 H 0.408323 0.407008 0.620190 0.064 Uiso 1 1 calc R U . . .
C15 C 0.3106(3) 0.3266(7) 0.5498(5) 0.0632(15) Uani 1 1 d . . . . .
H15 H 0.310871 0.253661 0.601821 0.076 Uiso 1 1 calc R U . . .
C16 C 0.2526(3) 0.3426(6) 0.4620(5) 0.0536(13) Uani 1 1 d . . . . .
H16 H 0.213777 0.279467 0.454651 0.064 Uiso 1 1 calc R U . . .
C17 C 0.2510(3) 0.4503(7) 0.3853(4) 0.0474(11) Uani 1 1 d . . . . .
H17 H 0.211197 0.460767 0.326428 0.057 Uiso 1 1 calc R U . . .
C18 C 0.3094(3) 0.5451(8) 0.3952(5) 0.0423(11) Uani 1 1 d . . . . .
H18 H 0.308624 0.617488 0.342617 0.051 Uiso 1 1 calc R U . . .

loop_
_atom_site_aniso_label
_atom_site_aniso_U_11
_atom_site_aniso_U_22
_atom_site_aniso_U_33
_atom_site_aniso_U_23
_atom_site_aniso_U_13
_atom_site_aniso_U_12
In1 0.02727(15) 0.03993(15) 0.02801(15) -0.00445(10) 0.00796(10) 0.00031(10)
S1 0.0460(6) 0.0561(7) 0.0342(5) -0.0116(5) 0.0126(4) 0.0111(5)
P1 0.0287(5) 0.0376(5) 0.0304(5) -0.0001(4) 0.0124(4) 0.0046(4)
Cl1 0.0704(9) 0.0639(7) 0.0465(6) 0.0129(6) 0.0334(6) 0.0146(7)
Cl2 0.0419(7) 0.0709(8) 0.0841(10) -0.0340(8) 0.0196(6) -0.0199(6)
O1 0.038(2) 0.079(2) 0.068(2) -0.013(2) 0.0235(17) 0.0117(18)
N1 0.029(2) 0.042(2) 0.029(2) -0.0046(14) 0.0087(16) 0.0073(13)
N2 0.0298(18) 0.0354(18) 0.0374(17) -0.0049(15) 0.0132(14) 0.0022(14)
C1 0.035(2) 0.055(3) 0.038(2) -0.016(2) 0.0061(18) 0.003(2)
C2 0.034(2) 0.045(2) 0.049(2) -0.018(2) 0.0099(18) -0.0060(19)
C3 0.049(3) 0.053(3) 0.041(2) 0.001(2) 0.023(2) 0.005(2)
C4 0.051(3) 0.067(3) 0.068(3) -0.008(3) 0.038(3) -0.003(3)
C5 0.049(3) 0.064(3) 0.049(3) 0.000(3) 0.013(2) 0.022(3)
C6 0.050(3) 0.037(2) 0.047(2) 0.000(2) 0.020(2) 0.010(2)
C7 0.029(2) 0.035(2) 0.036(2) 0.0000(17) 0.0117(16) -0.0014(16)
C8 0.045(3) 0.041(2) 0.044(2) 0.000(2) 0.022(2) -0.0034(19)
C9 0.064(4) 0.048(3) 0.044(3) 0.002(2) 0.021(2) -0.014(3)
C10 0.054(3) 0.042(3) 0.052(3) 0.013(3) 0.003(2) -0.005(2)
C11 0.048(3) 0.045(3) 0.070(4) 0.008(3) 0.013(3) 0.008(3)
C12 0.037(3) 0.048(3) 0.061(3) 0.006(3) 0.019(2) 0.005(2)
C13 0.036(3) 0.040(2) 0.042(3) 0.003(2) 0.019(2) 0.0039(18)
C14 0.041(3) 0.064(3) 0.057(3) 0.021(3) 0.019(2) 0.004(2)
C15 0.059(4) 0.057(3) 0.080(4) 0.023(3) 0.034(3) 0.002(3)
C16 0.040(3) 0.051(3) 0.075(4) -0.004(3) 0.028(2) -0.006(2)
C17 0.037(3) 0.050(2) 0.053(3) -0.010(3) 0.016(2) -0.006(2)
C18 0.037(3) 0.047(2) 0.043(3) 0.001(3) 0.016(2) -0.003(2)

loop_
_atom_type_symbol
_atom_type_description
_atom_type_scat_dispersion_real
_atom_type_scat_dispersion_imag
_atom_type_scat_source
In In -0.7276 1.3100 'International Tables Vol C Tables 4.2.6.8 and 6.1.1.4'
S S 0.1246 0.1234 'International Tables Vol C Tables 4.2.6.8 and 6.1.1.4'
P P 0.1023 0.0942 'International Tables Vol C Tables 4.2.6.8 and 6.1.1.4'
Cl Cl 0.1484 0.1585 'International Tables Vol C Tables 4.2.6.8 and 6.1.1.4'
O O 0.0106 0.0060 'International Tables Vol C Tables 4.2.6.8 and 6.1.1.4'
N N 0.0061 0.0033 'International Tables Vol C Tables 4.2.6.8 and 6.1.1.4'
C C 0.0033 0.0016 'International Tables Vol C Tables 4.2.6.8 and 6.1.1.4'
H H 0.0000 0.0000 'International Tables Vol C Tables 4.2.6.8 and 6.1.1.4'

loop_
_geom_angle_atom_site_label_1
_geom_angle_atom_site_label_2
_geom_angle_atom_site_label_3
_geom_angle
_geom_angle_site_symmetry_1
_geom_angle_site_symmetry_3
_geom_angle_publ_flag
N1 In1 Cl2 127.47(12) . . ?
N1 In1 Cl1 121.36(12) . . ?
Cl2 In1 Cl1 110.93(7) . . ?
N1 In1 N2 75.45(13) . . ?
Cl2 In1 N2 107.38(10) . . ?
Cl1 In1 N2 93.53(9) . . ?
N1 In1 S1 71.11(11) . . ?
Cl2 In1 S1 97.01(5) . . ?
Cl1 In1 S1 99.35(5) . . ?
N2 In1 S1 146.17(9) . . ?
N1 In1 P1 30.89(11) . . ?
Cl2 In1 P1 121.57(5) . . ?
Cl1 In1 P1 113.46(5) . . ?
N2 In1 P1 105.79(9) . . ?
S1 In1 P1 40.45(3) . . ?
P1 S1 In1 77.61(5) . . ?
N1 P1 C7 111.5(2) . . ?
N1 P1 C13 111.1(2) . . ?
C7 P1 C13 105.1(2) . . ?
N1 P1 S1 103.41(17) . . ?
C7 P1 S1 112.19(15) . . ?
C13 P1 S1 113.73(19) . . ?
N1 P1 In1 41.86(16) . . ?
C7 P1 In1 131.35(14) . . ?
C13 P1 In1 121.72(17) . . ?
S1 P1 In1 61.94(4) . . ?
C4 O1 C5 110.1(4) . . ?
C1 N1 P1 127.7(3) . . ?
C1 N1 In1 119.8(3) . . ?
P1 N1 In1 107.2(2) . . ?
C3 N2 C6 108.0(4) . . ?
C3 N2 C2 109.4(4) . . ?
C6 N2 C2 108.6(3) . . ?
C3 N2 In1 114.5(3) . . ?
C6 N2 In1 116.3(3) . . ?
C2 N2 In1 99.7(3) . . ?
N1 C1 C2 108.7(4) . . ?
N1 C1 H1A 110.0 . . ?
C2 C1 H1A 110.0 . . ?
N1 C1 H1B 110.0 . . ?
C2 C1 H1B 110.0 . . ?
H1A C1 H1B 108.3 . . ?
N2 C2 C1 111.9(4) . . ?
N2 C2 H2A 109.2 . . ?
C1 C2 H2A 109.2 . . ?
N2 C2 H2B 109.2 . . ?
C1 C2 H2B 109.2 . . ?
H2A C2 H2B 107.9 . . ?
N2 C3 C4 111.1(4) . . ?
N2 C3 H3A 109.4 . . ?
C4 C3 H3A 109.4 . . ?
N2 C3 H3B 109.4 . . ?
C4 C3 H3B 109.4 . . ?
H3A C3 H3B 108.0 . . ?
O1 C4 C3 112.2(4) . . ?
O1 C4 H4A 109.2 . . ?
C3 C4 H4A 109.2 . . ?
O1 C4 H4B 109.2 . . ?
C3 C4 H4B 109.2 . . ?
H4A C4 H4B 107.9 . . ?
O1 C5 C6 111.4(4) . . ?
O1 C5 H5A 109.3 . . ?
C6 C5 H5A 109.3 . . ?
O1 C5 H5B 109.3 . . ?
C6 C5 H5B 109.3 . . ?
H5A C5 H5B 108.0 . . ?
N2 C6 C5 109.6(4) . . ?
N2 C6 H6A 109.8 . . ?
C5 C6 H6A 109.8 . . ?
N2 C6 H6B 109.8 . . ?
C5 C6 H6B 109.8 . . ?
H6A C6 H6B 108.2 . . ?
C12 C7 C8 119.1(4) . . ?
C12 C7 P1 120.8(4) . . ?
C8 C7 P1 120.1(3) . . ?
C9 C8 C7 120.5(5) . . ?
C9 C8 H8 119.8 . . ?
C7 C8 H8 119.8 . . ?
C10 C9 C8 120.5(5) . . ?
C10 C9 H9 119.8 . . ?
C8 C9 H9 119.8 . . ?
C9 C10 C11 119.4(5) . . ?
C9 C10 H10 120.3 . . ?
C11 C10 H10 120.3 . . ?
C10 C11 C12 120.7(6) . . ?
C10 C11 H11 119.6 . . ?
C12 C11 H11 119.6 . . ?
C7 C12 C11 119.7(5) . . ?
C7 C12 H12 120.1 . . ?
C11 C12 H12 120.1 . . ?
C18 C13 C14 119.3(5) . . ?
C18 C13 P1 122.0(4) . . ?
C14 C13 P1 118.7(4) . . ?
C15 C14 C13 120.3(5) . . ?
C15 C14 H14 119.9 . . ?
C13 C14 H14 119.9 . . ?
C16 C15 C14 119.9(5) . . ?
C16 C15 H15 120.0 . . ?
C14 C15 H15 120.0 . . ?
C17 C16 C15 120.8(5) . . ?
C17 C16 H16 119.6 . . ?
C15 C16 H16 119.6 . . ?
C16 C17 C18 120.1(5) . . ?
C16 C17 H17 119.9 . . ?
C18 C17 H17 119.9 . . ?
C13 C18 C17 119.5(5) . . ?
C13 C18 H18 120.2 . . ?
C17 C18 H18 120.2 . . ?

loop_
_geom_bond_atom_site_label_1
_geom_bond_atom_site_label_2
_geom_bond_distance
_geom_bond_site_symmetry_2
_geom_bond_publ_flag
In1 N1 2.105(4) . ?
In1 Cl2 2.3559(14) . ?
In1 Cl1 2.3787(13) . ?
In1 N2 2.401(4) . ?
In1 S1 2.7216(13) . ?
In1 P1 3.0121(13) . ?
S1 P1 2.0008(16) . ?
P1 N1 1.619(4) . ?
P1 C7 1.797(4) . ?
P1 C13 1.807(5) . ?
O1 C4 1.414(7) . ?
O1 C5 1.417(7) . ?
N1 C1 1.454(6) . ?
N2 C3 1.479(6) . ?
N2 C6 1.484(6) . ?
N2 C2 1.494(6) . ?
C1 C2 1.517(7) . ?
C1 H1A 0.9700 . ?
C1 H1B 0.9700 . ?
C2 H2A 0.9700 . ?
C2 H2B 0.9700 . ?
C3 C4 1.517(8) . ?
C3 H3A 0.9700 . ?
C3 H3B 0.9700 . ?
C4 H4A 0.9700 . ?
C4 H4B 0.9700 . ?
C5 C6 1.511(8) . ?
C5 H5A 0.9700 . ?
C5 H5B 0.9700 . ?
C6 H6A 0.9700 . ?
C6 H6B 0.9700 . ?
C7 C12 1.385(7) . ?
C7 C8 1.391(6) . ?
C8 C9 1.377(7) . ?
C8 H8 0.9300 . ?
C9 C10 1.373(10) . ?
C9 H9 0.9300 . ?
C10 C11 1.381(9) . ?
C10 H10 0.9300 . ?
C11 C12 1.387(9) . ?
C11 H11 0.9300 . ?
C12 H12 0.9300 . ?
C13 C18 1.387(8) . ?
C13 C14 1.394(8) . ?
C14 C15 1.385(8) . ?
C14 H14 0.9300 . ?
C15 C16 1.370(9) . ?
C15 H15 0.9300 . ?
C16 C17 1.365(8) . ?
C16 H16 0.9300 . ?
C17 C18 1.402(8) . ?
C17 H17 0.9300 . ?
C18 H18 0.9300 . ?

loop_
_geom_hbond_atom_site_label_D
_geom_hbond_atom_site_label_H
_geom_hbond_atom_site_label_A
_geom_hbond_distance_DH
_geom_hbond_distance_HA
_geom_hbond_distance_DA
_geom_hbond_angle_DHA
_geom_hbond_site_symmetry_A
_geom_hbond_publ_flag
C5 H5A Cl1 0.97 3.43 3.947(6) 115.7 . yes
C5 H5A Cl1 0.97 3.43 3.947(6) 115.7 . yes

loop_
_geom_torsion_atom_site_label_1
_geom_torsion_atom_site_label_2
_geom_torsion_atom_site_label_3
_geom_torsion_atom_site_label_4
_geom_torsion
_geom_torsion_site_symmetry_1
_geom_torsion_site_symmetry_2
_geom_torsion_site_symmetry_3
_geom_torsion_site_symmetry_4
_geom_torsion_publ_flag
C7 P1 N1 C1 -77.5(5) . . . . ?
C13 P1 N1 C1 39.4(5) . . . . ?
S1 P1 N1 C1 161.7(4) . . . . ?
In1 P1 N1 C1 153.9(5) . . . . ?
C7 P1 N1 In1 128.6(2) . . . . ?
C13 P1 N1 In1 -114.5(2) . . . . ?
S1 P1 N1 In1 7.9(2) . . . . ?
P1 N1 C1 C2 -138.7(4) . . . . ?
In1 N1 C1 C2 12.3(5) . . . . ?
C3 N2 C2 C1 -67.8(5) . . . . ?
C6 N2 C2 C1 174.6(4) . . . . ?
In1 N2 C2 C1 52.5(4) . . . . ?
N1 C1 C2 N2 -46.8(6) . . . . ?
C6 N2 C3 C4 -55.1(5) . . . . ?
C2 N2 C3 C4 -173.1(4) . . . . ?
In1 N2 C3 C4 76.1(4) . . . . ?
C5 O1 C4 C3 -57.0(6) . . . . ?
N2 C3 C4 O1 56.1(6) . . . . ?
C4 O1 C5 C6 59.7(6) . . . . ?
C3 N2 C6 C5 57.2(5) . . . . ?
C2 N2 C6 C5 175.7(4) . . . . ?
In1 N2 C6 C5 -73.0(5) . . . . ?
O1 C5 C6 N2 -60.8(5) . . . . ?
N1 P1 C7 C12 -177.0(4) . . . . ?
C13 P1 C7 C12 62.6(4) . . . . ?
S1 P1 C7 C12 -61.5(4) . . . . ?
In1 P1 C7 C12 -133.0(3) . . . . ?
N1 P1 C7 C8 3.1(4) . . . . ?
C13 P1 C7 C8 -117.3(4) . . . . ?
S1 P1 C7 C8 118.6(3) . . . . ?
In1 P1 C7 C8 47.1(4) . . . . ?
C12 C7 C8 C9 -2.2(7) . . . . ?
P1 C7 C8 C9 177.7(4) . . . . ?
C7 C8 C9 C10 0.9(8) . . . . ?
C8 C9 C10 C11 0.2(9) . . . . ?
C9 C10 C11 C12 0.0(10) . . . . ?
C8 C7 C12 C11 2.3(8) . . . . ?
P1 C7 C12 C11 -177.6(5) . . . . ?
C10 C11 C12 C7 -1.3(10) . . . . ?
N1 P1 C13 C18 -101.9(5) . . . . ?
C7 P1 C13 C18 18.8(5) . . . . ?
S1 P1 C13 C18 141.9(4) . . . . ?
In1 P1 C13 C18 -147.5(4) . . . . ?
N1 P1 C13 C14 75.0(5) . . . . ?
C7 P1 C13 C14 -164.3(4) . . . . ?
S1 P1 C13 C14 -41.2(5) . . . . ?
In1 P1 C13 C14 29.4(5) . . . . ?
C18 C13 C14 C15 -0.9(8) . . . . ?
P1 C13 C14 C15 -177.9(4) . . . . ?
C13 C14 C15 C16 0.8(9) . . . . ?
C14 C15 C16 C17 -0.6(9) . . . . ?
C15 C16 C17 C18 0.6(9) . . . . ?
C14 C13 C18 C17 0.9(8) . . . . ?
P1 C13 C18 C17 177.8(4) . . . . ?
C16 C17 C18 C13 -0.7(9) . . . . ?
